data_2014671
loop_
_publ_author_name
'Parvez, Masood'
'Khosa, Kaleem M.'
'Mazhar, Muhammad'
'Ali, Saqib'
'Sohail, Manzar'

_publ_section_title
;
 3-Germyl-3,3-dimethylpropionic acid derivatives
;
_journal_issue 1
_journal_name_full 'Acta Crystallographica Section C'
_journal_page_first m51
_journal_page_last m54
_journal_paper_doi 10.1107/S0108270104030963
_journal_volume 61
_journal_year 2005
_chemical_formula_iupac '[Ge (C7 H7)3 (C5 H9 O2)]'
_chemical_formula_moiety 'C26 H30 Ge O2'
_chemical_formula_sum 'C26 H30 Ge O2'
_chemical_formula_weight 447.09
_chemical_name_common
;
3,3-dimethyl-3-(tri-p-tolylgermyl)propionic acid
;
_chemical_name_systematic
;
3,3-dimethyl-3-(tri-p-tolylgermyl)propionic acid
;
_space_group_IT_number 14
_symmetry_cell_setting monoclinic
_symmetry_space_group_name_Hall '-P 2ybc'
_symmetry_space_group_name_H-M 'P 1 21/c 1'
_atom_sites_solution_hydrogens geom
_atom_sites_solution_primary direct
_atom_sites_solution_secondary difmap
_cell_angle_alpha 90.00
_cell_angle_beta 108.436(9)
_cell_angle_gamma 90.00
_cell_formula_units_Z 4
_cell_length_a 20.041(3)
_cell_length_b 9.370(2)
_cell_length_c 12.816(5)
_cell_measurement_reflns_used 9035
_cell_measurement_temperature 173(2)
_cell_measurement_theta_max 27.4
_cell_measurement_theta_min 3.0
_cell_volume 2283.1(11)
_computing_cell_refinement 'HKL DENZO (Otwinowski & Minor, 1997)'
_computing_data_collection 'COLLECT (Hooft, 1998)'
_computing_data_reduction 'SCALEPACK (Otwinowski & Minor, 1997)'
_computing_molecular_graphics 'ORTEPII (Johnson, 1976)'
_computing_publication_material 'SHELXL-97 (Sheldrick, 1997)'
_computing_structure_refinement 'SHELXL-97 (Sheldrick, 1997)'
_computing_structure_solution 'SAPI91 (Fan, 1991)'
_diffrn_ambient_temperature 173(2)
_diffrn_measured_fraction_theta_full 0.985
_diffrn_measured_fraction_theta_max 0.985
_diffrn_measurement_device_type 'Nonius KappaCCD'
_diffrn_measurement_method ' \w and \f '
_diffrn_radiation_monochromator graphite
_diffrn_radiation_source 'fine-focus sealed tube'
_diffrn_radiation_type MoK\a
_diffrn_radiation_wavelength 0.71073
_diffrn_reflns_av_R_equivalents 0.044
_diffrn_reflns_av_sigmaI/netI 0.079
_diffrn_reflns_limit_h_max 25
_diffrn_reflns_limit_h_min -25
_diffrn_reflns_limit_k_max 11
_diffrn_reflns_limit_k_min -11
_diffrn_reflns_limit_l_max 16
_diffrn_reflns_limit_l_min -16
_diffrn_reflns_number 9035
_diffrn_reflns_theta_full 27.4
_diffrn_reflns_theta_max 27.4
_diffrn_reflns_theta_min 3.0
_exptl_absorpt_coefficient_mu 1.36
_exptl_absorpt_correction_T_max 0.876
_exptl_absorpt_correction_T_min 0.773
_exptl_absorpt_correction_type multi-scan
_exptl_absorpt_process_details 'SORTAV: (Blessing, 1997)'
_exptl_crystal_colour colorless
_exptl_crystal_density_diffrn 1.301
_exptl_crystal_density_meas ?
_exptl_crystal_density_method 'not measured'
_exptl_crystal_description block
_exptl_crystal_F_000 936
_exptl_crystal_size_max 0.20
_exptl_crystal_size_mid 0.16
_exptl_crystal_size_min 0.10
_refine_diff_density_max 0.46
_refine_diff_density_min -0.47
_refine_ls_extinction_method none
_refine_ls_goodness_of_fit_ref 1.03
_refine_ls_hydrogen_treatment constr
_refine_ls_matrix_type full
_refine_ls_number_parameters 268
_refine_ls_number_reflns 5123
_refine_ls_number_restraints 0
_refine_ls_restrained_S_all 1.03
_refine_ls_R_factor_all 0.079
_refine_ls_R_factor_gt 0.040
_refine_ls_shift/su_max 0.001
_refine_ls_shift/su_mean 0.00
_refine_ls_structure_factor_coef Fsqd
_refine_ls_weighting_details 'calc w=1/[\s^2^(Fo^2^)+(0.0370P)^2^] where P=(Fo^2^+2Fc^2^)/3'
_refine_ls_weighting_scheme calc
_refine_ls_wR_factor_gt 0.083
_refine_ls_wR_factor_ref 0.095
_reflns_number_gt 3474
_reflns_number_total 5123
_reflns_threshold_expression 'I > 2.0\s(I)'
_cod_data_source_file fr1515.cif
_cod_data_source_block III
_cod_depositor_comments
;
The following automatic conversions were performed:

'_exptl_crystal_density_meas' value 'not measured' was changed to '?'
- the value is perceived as not measured.

Automatic conversion script
Id: cif_fix_values 3008 2015-01-20 13:52:24Z robertas 
;
_cod_original_sg_symbol_H-M 'P 21/c'
_cod_database_code 2014671

loop_
_symmetry_equiv_pos_as_xyz
'x, y, z'
'-x, y+1/2, -z+1/2'
'-x, -y, -z'
'x, -y-1/2, z-1/2'

loop_
_atom_site_label
_atom_site_fract_x
_atom_site_fract_y
_atom_site_fract_z
_atom_site_U_iso_or_equiv
_atom_site_adp_type
_atom_site_calc_flag
_atom_site_refinement_flags
_atom_site_occupancy
_atom_site_disorder_assembly
_atom_site_disorder_group
_atom_site_type_symbol
Ge1 0.256174(14) -0.04353(3) 0.43781(2) 0.02532(10) Uani d . 1 . . Ge
O1 0.46558(10) -0.1580(2) 0.53763(18) 0.0462(5) Uani d . 1 . . O
H1 0.4981 -0.0973 0.5544 0.069 Uiso calc R 1 . . H
O2 0.43144(10) -0.0265(2) 0.38483(17) 0.0403(5) Uani d . 1 . . O
C1 0.42372(14) -0.1310(3) 0.4415(2) 0.0316(6) Uani d . 1 . . C
C2 0.36389(14) -0.2324(3) 0.3952(2) 0.0335(6) Uani d . 1 . . C
H2A 0.3836 -0.3301 0.4016 0.040 Uiso calc R 1 . . H
H2B 0.3431 -0.2115 0.3158 0.040 Uiso calc R 1 . . H
C3 0.30357(13) -0.2328(2) 0.4464(2) 0.0273(6) Uani d . 1 . . C
C4 0.25006(14) -0.3417(3) 0.3779(3) 0.0393(7) Uani d . 1 . . C
H4A 0.2300 -0.3063 0.3024 0.059 Uiso calc R 1 . . H
H4B 0.2124 -0.3550 0.4105 0.059 Uiso calc R 1 . . H
H4C 0.2737 -0.4330 0.3771 0.059 Uiso calc R 1 . . H
C5 0.33039(14) -0.2811(3) 0.5670(2) 0.0344(7) Uani d . 1 . . C
H5A 0.3515 -0.3761 0.5714 0.052 Uiso calc R 1 . . H
H5B 0.2910 -0.2847 0.5967 0.052 Uiso calc R 1 . . H
H5C 0.3657 -0.2133 0.6097 0.052 Uiso calc R 1 . . H
C6 0.32253(13) 0.1073(3) 0.5099(2) 0.0253(6) Uani d . 1 . . C
C7 0.35878(14) 0.1060(3) 0.6225(2) 0.0314(6) Uani d . 1 . . C
H7 0.3492 0.0324 0.6666 0.038 Uiso calc R 1 . . H
C8 0.40845(14) 0.2089(3) 0.6719(2) 0.0345(7) Uani d . 1 . . C
H8 0.4320 0.2047 0.7489 0.041 Uiso calc R 1 . . H
C9 0.42403(13) 0.3178(3) 0.6103(2) 0.0301(6) Uani d . 1 . . C
C10 0.38756(14) 0.3214(3) 0.4990(2) 0.0330(7) Uani d . 1 . . C
H10 0.3973 0.3953 0.4553 0.040 Uiso calc R 1 . . H
C11 0.33700(13) 0.2197(3) 0.4494(2) 0.0291(6) Uani d . 1 . . C
H11 0.3120 0.2270 0.3731 0.035 Uiso calc R 1 . . H
C12 0.47945(15) 0.4284(3) 0.6630(3) 0.0421(8) Uani d . 1 . . C
H12A 0.4616 0.4929 0.7083 0.063 Uiso calc R 1 . . H
H12B 0.4906 0.4833 0.6056 0.063 Uiso calc R 1 . . H
H12C 0.5220 0.3807 0.7094 0.063 Uiso calc R 1 . . H
C13 0.21189(14) 0.0081(2) 0.2838(2) 0.0273(6) Uani d . 1 . . C
C14 0.25233(14) 0.0358(2) 0.2144(2) 0.0286(6) Uani d . 1 . . C
H14 0.3021 0.0288 0.2425 0.034 Uiso calc R 1 . . H
C15 0.22060(16) 0.0730(3) 0.1056(2) 0.0337(7) Uani d . 1 . . C
H15 0.2491 0.0918 0.0604 0.040 Uiso calc R 1 . . H
C16 0.14814(17) 0.0836(3) 0.0608(2) 0.0398(7) Uani d . 1 . . C
C17 0.10787(16) 0.0556(3) 0.1286(3) 0.0443(8) Uani d . 1 . . C
H17 0.0581 0.0610 0.0995 0.053 Uiso calc R 1 . . H
C18 0.13918(15) 0.0197(3) 0.2382(2) 0.0375(7) Uani d . 1 . . C
H18 0.1104 0.0026 0.2832 0.045 Uiso calc R 1 . . H
C19 0.11449(19) 0.1242(4) -0.0583(3) 0.0599(10) Uani d . 1 . . C
H19A 0.0643 0.1007 -0.0812 0.090 Uiso calc R 1 . . H
H19B 0.1371 0.0715 -0.1040 0.090 Uiso calc R 1 . . H
H19C 0.1202 0.2270 -0.0671 0.090 Uiso calc R 1 . . H
C20 0.18446(13) -0.0569(2) 0.5111(2) 0.0278(6) Uani d . 1 . . C
C21 0.18119(15) 0.0430(3) 0.5883(2) 0.0341(6) Uani d . 1 . . C
H21 0.2152 0.1172 0.6065 0.041 Uiso calc R 1 . . H
C22 0.13013(15) 0.0394(3) 0.6407(3) 0.0398(7) Uani d . 1 . . C
H22 0.1301 0.1109 0.6932 0.048 Uiso calc R 1 . . H
C23 0.07977(15) -0.0657(3) 0.6177(2) 0.0379(7) Uani d . 1 . . C
C24 0.08188(17) -0.1667(3) 0.5404(3) 0.0564(10) Uani d . 1 . . C
H24 0.0480 -0.2413 0.5232 0.068 Uiso calc R 1 . . H
C25 0.13267(16) -0.1617(3) 0.4870(3) 0.0497(9) Uani d . 1 . . C
H25 0.1319 -0.2316 0.4329 0.060 Uiso calc R 1 . . H
C26 0.02396(17) -0.0722(4) 0.6738(3) 0.0563(9) Uani d . 1 . . C
H26A 0.0362 -0.1465 0.7306 0.084 Uiso calc R 1 . . H
H26B -0.0216 -0.0946 0.6194 0.084 Uiso calc R 1 . . H
H26C 0.0211 0.0203 0.7079 0.084 Uiso calc R 1 . . H

loop_
_atom_site_aniso_label
_atom_site_aniso_U_11
_atom_site_aniso_U_22
_atom_site_aniso_U_33
_atom_site_aniso_U_12
_atom_site_aniso_U_13
_atom_site_aniso_U_23
Ge1 0.02497(17) 0.02528(15) 0.02687(17) -0.00194(12) 0.00986(12) -0.00123(12)
O1 0.0330(12) 0.0532(13) 0.0479(14) -0.0101(9) 0.0063(11) 0.0128(11)
O2 0.0346(12) 0.0436(11) 0.0435(13) -0.0022(9) 0.0134(10) 0.0122(10)
C1 0.0279(15) 0.0371(15) 0.0333(17) 0.0056(12) 0.0147(14) 0.0018(13)
C2 0.0350(16) 0.0307(14) 0.0352(17) 0.0016(12) 0.0115(14) -0.0025(12)
C3 0.0261(14) 0.0273(13) 0.0308(16) -0.0026(11) 0.0124(12) -0.0017(11)
C4 0.0372(17) 0.0310(15) 0.048(2) -0.0032(12) 0.0108(15) -0.0056(13)
C5 0.0350(16) 0.0327(14) 0.0374(18) -0.0013(12) 0.0141(14) 0.0044(12)
C6 0.0233(14) 0.0258(13) 0.0284(16) 0.0019(10) 0.0105(12) -0.0025(11)
C7 0.0354(16) 0.0281(13) 0.0315(17) 0.0020(12) 0.0117(13) 0.0028(12)
C8 0.0320(16) 0.0345(15) 0.0306(17) 0.0032(12) 0.0007(13) -0.0035(12)
C9 0.0246(14) 0.0276(14) 0.0389(18) 0.0019(11) 0.0115(13) -0.0072(12)
C10 0.0372(17) 0.0276(14) 0.0378(18) -0.0048(12) 0.0171(14) -0.0017(12)
C11 0.0314(15) 0.0314(14) 0.0251(15) -0.0015(11) 0.0099(13) -0.0018(11)
C12 0.0345(17) 0.0406(16) 0.051(2) -0.0071(13) 0.0124(15) -0.0137(14)
C13 0.0314(15) 0.0201(12) 0.0298(16) -0.0009(10) 0.0089(13) -0.0014(10)
C14 0.0292(15) 0.0279(13) 0.0281(16) 0.0028(11) 0.0080(12) -0.0002(12)
C15 0.0456(18) 0.0275(14) 0.0309(17) 0.0047(12) 0.0162(15) -0.0010(11)
C16 0.051(2) 0.0341(15) 0.0289(17) 0.0104(13) 0.0047(15) -0.0035(12)
C17 0.0291(17) 0.0557(19) 0.0395(19) 0.0100(14) -0.0014(15) -0.0031(15)
C18 0.0305(16) 0.0439(16) 0.0402(19) -0.0015(13) 0.0145(14) -0.0031(14)
C19 0.070(2) 0.066(2) 0.034(2) 0.0209(19) 0.0023(18) 0.0023(17)
C20 0.0253(14) 0.0291(13) 0.0290(15) 0.0009(11) 0.0088(12) 0.0023(11)
C21 0.0335(16) 0.0353(15) 0.0380(17) -0.0062(12) 0.0177(14) -0.0032(13)
C22 0.0427(18) 0.0412(16) 0.0407(19) 0.0004(14) 0.0207(15) -0.0074(14)
C23 0.0324(16) 0.0487(17) 0.0369(18) -0.0012(13) 0.0172(14) 0.0038(14)
C24 0.048(2) 0.058(2) 0.076(3) -0.0225(16) 0.037(2) -0.0198(18)
C25 0.0447(19) 0.0510(19) 0.064(2) -0.0178(15) 0.0328(18) -0.0253(17)
C26 0.046(2) 0.081(2) 0.054(2) -0.0111(17) 0.0325(18) -0.0062(18)

loop_
_atom_type_symbol
_atom_type_description
_atom_type_scat_dispersion_real
_atom_type_scat_dispersion_imag
_atom_type_scat_source
C C 0.0033 0.0016 'International Tables Vol C Tables 4.2.6.8 and 6.1.1.4'
H H 0.0000 0.0000 'International Tables Vol C Tables 4.2.6.8 and 6.1.1.4'
O O 0.0106 0.0060 'International Tables Vol C Tables 4.2.6.8 and 6.1.1.4'
Ge Ge 0.1547 1.8001 'International Tables Vol C Tables 4.2.6.8 and 6.1.1.4'

loop_
_geom_angle_atom_site_label_1
_geom_angle_atom_site_label_2
_geom_angle_atom_site_label_3
_geom_angle
_geom_angle_publ_flag
C13 Ge1 C20 109.50(11) y
C13 Ge1 C6 108.77(10) y
C20 Ge1 C6 108.18(10) y
C13 Ge1 C3 109.39(10) y
C20 Ge1 C3 109.00(10) y
C6 Ge1 C3 111.97(10) y
C1 O1 H1 109.5 ?
O2 C1 O1 123.2(3) ?
O2 C1 C2 119.7(3) ?
O1 C1 C2 117.1(2) ?
C1 C2 C3 118.0(2) ?
C1 C2 H2A 107.8 ?
C3 C2 H2A 107.8 ?
C1 C2 H2B 107.8 ?
C3 C2 H2B 107.8 ?
H2A C2 H2B 107.1 ?
C5 C3 C4 109.8(2) ?
C5 C3 C2 110.9(2) ?
C4 C3 C2 104.9(2) ?
C5 C3 Ge1 109.03(16) ?
C4 C3 Ge1 108.88(17) ?
C2 C3 Ge1 113.30(16) ?
C3 C4 H4A 109.5 ?
C3 C4 H4B 109.5 ?
H4A C4 H4B 109.5 ?
C3 C4 H4C 109.5 ?
H4A C4 H4C 109.5 ?
H4B C4 H4C 109.5 ?
C3 C5 H5A 109.5 ?
C3 C5 H5B 109.5 ?
H5A C5 H5B 109.5 ?
C3 C5 H5C 109.5 ?
H5A C5 H5C 109.5 ?
H5B C5 H5C 109.5 ?
C11 C6 C7 116.8(2) ?
C11 C6 Ge1 120.82(19) ?
C7 C6 Ge1 122.37(19) ?
C8 C7 C6 122.1(2) ?
C8 C7 H7 119.0 ?
C6 C7 H7 119.0 ?
C9 C8 C7 120.7(3) ?
C9 C8 H8 119.7 ?
C7 C8 H8 119.7 ?
C10 C9 C8 117.7(2) ?
C10 C9 C12 121.2(2) ?
C8 C9 C12 121.1(3) ?
C9 C10 C11 121.8(2) ?
C9 C10 H10 119.1 ?
C11 C10 H10 119.1 ?
C10 C11 C6 120.9(3) ?
C10 C11 H11 119.5 ?
C6 C11 H11 119.5 ?
C9 C12 H12A 109.5 ?
C9 C12 H12B 109.5 ?
H12A C12 H12B 109.5 ?
C9 C12 H12C 109.5 ?
H12A C12 H12C 109.5 ?
H12B C12 H12C 109.5 ?
C18 C13 C14 117.2(3) ?
C18 C13 Ge1 121.6(2) ?
C14 C13 Ge1 121.2(2) ?
C15 C14 C13 120.8(3) ?
C15 C14 H14 119.6 ?
C13 C14 H14 119.6 ?
C14 C15 C16 121.6(3) ?
C14 C15 H15 119.2 ?
C16 C15 H15 119.2 ?
C17 C16 C15 118.0(3) ?
C17 C16 C19 121.3(3) ?
C15 C16 C19 120.7(3) ?
C16 C17 C18 121.0(3) ?
C16 C17 H17 119.5 ?
C18 C17 H17 119.5 ?
C17 C18 C13 121.5(3) ?
C17 C18 H18 119.3 ?
C13 C18 H18 119.3 ?
C16 C19 H19A 109.5 ?
C16 C19 H19B 109.5 ?
H19A C19 H19B 109.5 ?
C16 C19 H19C 109.5 ?
H19A C19 H19C 109.5 ?
H19B C19 H19C 109.5 ?
C21 C20 C25 115.9(2) ?
C21 C20 Ge1 120.71(19) ?
C25 C20 Ge1 123.3(2) ?
C20 C21 C22 122.7(3) ?
C20 C21 H21 118.7 ?
C22 C21 H21 118.7 ?
C23 C22 C21 121.1(3) ?
C23 C22 H22 119.4 ?
C21 C22 H22 119.4 ?
C22 C23 C24 117.3(3) ?
C22 C23 C26 122.1(3) ?
C24 C23 C26 120.6(3) ?
C23 C24 C25 121.4(3) ?
C23 C24 H24 119.3 ?
C25 C24 H24 119.3 ?
C20 C25 C24 121.6(3) ?
C20 C25 H25 119.2 ?
C24 C25 H25 119.2 ?
C23 C26 H26A 109.5 ?
C23 C26 H26B 109.5 ?
H26A C26 H26B 109.5 ?
C23 C26 H26C 109.5 ?
H26A C26 H26C 109.5 ?
H26B C26 H26C 109.5 ?

loop_
_geom_bond_atom_site_label_1
_geom_bond_atom_site_label_2
_geom_bond_site_symmetry_2
_geom_bond_distance
_geom_bond_publ_flag
Ge1 C13 . 1.952(3) y
Ge1 C20 . 1.954(3) y
Ge1 C6 . 1.960(2) y
Ge1 C3 . 1.999(2) y
O1 C1 . 1.278(3) y
O1 H1 . 0.8400 ?
O2 C1 . 1.257(3) y
C1 C2 . 1.497(4) ?
C2 C3 . 1.547(4) ?
C2 H2A . 0.9900 ?
C2 H2B . 0.9900 ?
C3 C5 . 1.534(4) ?
C3 C4 . 1.538(3) ?
C4 H4A . 0.9800 ?
C4 H4B . 0.9800 ?
C4 H4C . 0.9800 ?
C5 H5A . 0.9800 ?
C5 H5B . 0.9800 ?
C5 H5C . 0.9800 ?
C6 C11 . 1.392(3) ?
C6 C7 . 1.394(4) ?
C7 C8 . 1.387(4) ?
C7 H7 . 0.9500 ?
C8 C9 . 1.385(4) ?
C8 H8 . 0.9500 ?
C9 C10 . 1.382(4) ?
C9 C12 . 1.513(4) ?
C10 C11 . 1.390(3) ?
C10 H10 . 0.9500 ?
C11 H11 . 0.9500 ?
C12 H12A . 0.9800 ?
C12 H12B . 0.9800 ?
C12 H12C . 0.9800 ?
C13 C18 . 1.392(4) ?
C13 C14 . 1.404(4) ?
C14 C15 . 1.382(4) ?
C14 H14 . 0.9500 ?
C15 C16 . 1.386(4) ?
C15 H15 . 0.9500 ?
C16 C17 . 1.385(4) ?
C16 C19 . 1.510(4) ?
C17 C18 . 1.387(4) ?
C17 H17 . 0.9500 ?
C18 H18 . 0.9500 ?
C19 H19A . 0.9800 ?
C19 H19B . 0.9800 ?
C19 H19C . 0.9800 ?
C20 C21 . 1.379(4) ?
C20 C25 . 1.391(4) ?
C21 C22 . 1.390(4) ?
C21 H21 . 0.9500 ?
C22 C23 . 1.374(4) ?
C22 H22 . 0.9500 ?
C23 C24 . 1.381(4) ?
C23 C26 . 1.510(4) ?
C24 C25 . 1.395(4) ?
C24 H24 . 0.9500 ?
C25 H25 . 0.9500 ?
C26 H26A . 0.9800 ?
C26 H26B . 0.9800 ?
C26 H26C . 0.9800 ?

loop_
_geom_hbond_atom_site_label_D
_geom_hbond_atom_site_label_H
_geom_hbond_atom_site_label_A
_geom_hbond_site_symmetry_A
_geom_hbond_distance_DH
_geom_hbond_distance_HA
_geom_hbond_distance_DA
_geom_hbond_angle_DHA
O1 H1 O2 3_656 0.84 1.80 2.634(3) 170

loop_
_geom_torsion_atom_site_label_1
_geom_torsion_atom_site_label_2
_geom_torsion_atom_site_label_3
_geom_torsion_atom_site_label_4
_geom_torsion
O2 C1 C2 C3 -110.6(3)
O1 C1 C2 C3 70.6(3)
C1 C2 C3 C5 -64.1(3)
C1 C2 C3 C4 177.5(2)
C1 C2 C3 Ge1 58.8(3)
C13 Ge1 C3 C5 -173.15(16)
C20 Ge1 C3 C5 -53.45(19)
C6 Ge1 C3 C5 66.20(19)
C13 Ge1 C3 C4 -53.4(2)
C20 Ge1 C3 C4 66.3(2)
C6 Ge1 C3 C4 -174.04(17)
C13 Ge1 C3 C2 62.9(2)
C20 Ge1 C3 C2 -177.40(18)
C6 Ge1 C3 C2 -57.8(2)
C13 Ge1 C6 C11 -6.4(2)
C20 Ge1 C6 C11 -125.3(2)
C3 Ge1 C6 C11 114.6(2)
C13 Ge1 C6 C7 175.4(2)
C20 Ge1 C6 C7 56.5(2)
C3 Ge1 C6 C7 -63.6(2)
C11 C6 C7 C8 -1.8(4)
Ge1 C6 C7 C8 176.45(19)
C6 C7 C8 C9 -0.1(4)
C7 C8 C9 C10 1.2(4)
C7 C8 C9 C12 -178.4(2)
C8 C9 C10 C11 -0.2(4)
C12 C9 C10 C11 179.4(2)
C9 C10 C11 C6 -1.8(4)
C7 C6 C11 C10 2.8(4)
Ge1 C6 C11 C10 -175.54(19)
C20 Ge1 C13 C18 -4.8(2)
C6 Ge1 C13 C18 -122.8(2)
C3 Ge1 C13 C18 114.6(2)
C20 Ge1 C13 C14 174.96(18)
C6 Ge1 C13 C14 56.9(2)
C3 Ge1 C13 C14 -65.7(2)
C18 C13 C14 C15 0.1(4)
Ge1 C13 C14 C15 -179.66(17)
C13 C14 C15 C16 -0.4(4)
C14 C15 C16 C17 0.0(4)
C14 C15 C16 C19 -179.9(3)
C15 C16 C17 C18 0.7(4)
C19 C16 C17 C18 -179.3(3)
C16 C17 C18 C13 -1.1(4)
C14 C13 C18 C17 0.6(4)
Ge1 C13 C18 C17 -179.6(2)
C13 Ge1 C20 C21 -110.0(2)
C6 Ge1 C20 C21 8.4(2)
C3 Ge1 C20 C21 130.3(2)
C13 Ge1 C20 C25 67.5(3)
C6 Ge1 C20 C25 -174.1(2)
C3 Ge1 C20 C25 -52.1(3)
C25 C20 C21 C22 0.8(4)
Ge1 C20 C21 C22 178.5(2)
C20 C21 C22 C23 0.1(5)
C21 C22 C23 C24 -0.3(4)
C21 C22 C23 C26 179.7(3)
C22 C23 C24 C25 -0.6(5)
C26 C23 C24 C25 179.4(3)
C21 C20 C25 C24 -1.6(5)
Ge1 C20 C25 C24 -179.3(3)
C23 C24 C25 C20 1.6(5)

loop_
_cod_related_entry_id
_cod_related_entry_database
_cod_related_entry_code
1 ChemSpider 30652424
